data_9005244
loop_
_publ_author_name
'Alberti, A.'
'Cruciani, G.'
'Dauru, I.'

_publ_section_title
;
 Order-disorder in natrolite-group minerals
;
_journal_name_full 'European Journal of Mineralogy'
_journal_page_first 501
_journal_page_last 508
_journal_volume 7
_journal_year 1995
_chemical_formula_sum 'Al1.927 H4 Na2 O12 Si3.073'
_chemical_name_mineral Natrolite
_space_group_IT_number 43
_symmetry_space_group_name_Hall 'F 2 -2d'
_symmetry_space_group_name_H-M 'F d d 2'
_cell_angle_alpha 90
_cell_angle_beta 90
_cell_angle_gamma 90
_cell_formula_units_Z 8
_cell_length_a 18.347
_cell_length_b 18.561
_cell_length_c 6.587
_cell_volume 2243.128
_database_code_amcsd 0006590
_exptl_crystal_density_diffrn 2.252
_cod_original_formula_sum 'Na2 (Si3.073 Al1.927) O12 H4'
_cod_database_code 9005244

loop_
_space_group_symop_operation_xyz
x,y,z
x,1/2+y,1/2+z
1/2+x,y,1/2+z
1/2+x,1/2+y,z
1/4+x,1/4-y,1/4+z
1/4+x,3/4-y,3/4+z
3/4+x,1/4-y,3/4+z
3/4+x,3/4-y,1/4+z
1/4-x,1/4+y,1/4+z
1/4-x,3/4+y,3/4+z
3/4-x,1/4+y,3/4+z
3/4-x,3/4+y,1/4+z
-x,1/2-y,1/2+z
-x,-y,+z
1/2-x,1/2-y,+z
1/2-x,-y,1/2+z

loop_
_atom_site_aniso_label
_atom_site_aniso_U_11
_atom_site_aniso_U_22
_atom_site_aniso_U_33
_atom_site_aniso_U_12
_atom_site_aniso_U_13
_atom_site_aniso_U_23
Na 0.01620 0.01660 0.02070 -0.00210 -0.00270 -0.00230
Si1 0.00880 0.00890 0.00550 0.00000 0.00000 0.00000
Al1 0.00880 0.00890 0.00550 0.00000 0.00000 0.00000
Si2 0.00600 0.00780 0.00700 -0.00050 0.00000 -0.00060
Al2 0.00600 0.00780 0.00700 -0.00050 0.00000 -0.00060
Al 0.00840 0.00630 0.00710 -0.00030 -0.00040 -0.00060
Si 0.00840 0.00630 0.00710 -0.00030 -0.00040 -0.00060
O1 0.02600 0.01200 0.01300 -0.00200 0.00100 0.00000
O2 0.00900 0.00900 0.01300 -0.00100 -0.00100 0.00000
O3 0.01200 0.01200 0.01800 0.00200 0.00100 -0.00400
O4 0.01400 0.01200 0.01500 0.00100 -0.00300 0.00100
O5 0.01400 0.02500 0.01200 -0.00200 0.00300 0.00000
OW 0.02500 0.02400 0.02500 0.00200 -0.00100 -0.00100

loop_
_atom_site_label
_atom_site_fract_x
_atom_site_fract_y
_atom_site_fract_z
_atom_site_occupancy
_atom_site_U_iso_or_equiv
_atom_site_type_symbol
_atom_site_attached_hydrogens
Na 0.22080 0.03010 0.62090 1.00000 0.01545 Na 0
Si1 0.00000 0.00000 0.00000 0.76500 0.00773 Si 0
Al1 0.00000 0.00000 0.00000 0.23500 0.00773 Al 0
Si2 0.15420 0.21130 0.62510 0.81500 0.00659 Si 0
Al2 0.15420 0.21130 0.62510 0.18500 0.00659 Al 0
Al 0.03780 0.09400 0.61790 0.66100 0.00684 Al 0
Si 0.03780 0.09400 0.61790 0.33900 0.00684 Si 0
O1 0.02290 0.06930 0.86400 1.00000 0.01621 O 0
O2 0.07040 0.18040 0.61690 1.00000 0.01001 O 0
O3 0.09810 0.03620 0.50620 1.00000 0.01431 O 0
O4 0.20880 0.15290 0.73060 1.00000 0.01418 O 0
O5 0.17970 0.22740 0.39200 1.00000 0.01735 O 0
OW 0.05700 0.19100 0.11800 1.00000 0.02558 O 0
H1 0.05800 0.15600 0.07800 1.00000 0.02153 H 0
H2 0.09500 0.19000 0.19100 1.00000 0.00887 H 0

loop_
_cod_changelog_entry_id
_cod_changelog_entry_author
_cod_changelog_entry_date
_cod_changelog_entry_text
1
;cod-tools version 3.8.0
Id: cif_guess_AMCSD_atom_types 9574 2023-05-10 09:00:05Z saulius
;
2023-05-10T18:49:54+03:00
;Derived atom types and hydrogen counts
from atom names that follow the AMCSD naming convention
(Wat == water, O-H == hydroxyl).
;

loop_
_cod_related_entry_id
_cod_related_entry_database
_cod_related_entry_code
1 AMCSD 0006590
